data_2210957
loop_
_publ_author_name
'Da-Min Tian'
'Xiang Li'

_publ_section_title
;
 [3-(4-Methylphenyl)isoxazol-5-yl]methanol
;
_journal_coeditor_code CV2142
_journal_issue 11
_journal_name_full 'Acta Crystallographica Section E'
_journal_page_first o5335
_journal_page_last o5336
_journal_paper_doi 10.1107/S1600536806043881
_journal_volume 62
_journal_year 2006
_chemical_formula_iupac 'C11 H11 N O2'
_chemical_formula_moiety 'C11 H11 N O2'
_chemical_formula_sum 'C11 H11 N O2'
_chemical_formula_weight 189.21
_chemical_name_systematic
;
[3-(4-Methylphenyl)isoxazol-5-yl]methanol
;
_space_group_IT_number 19
_symmetry_cell_setting orthorhombic
_symmetry_space_group_name_Hall 'P 2ac 2ab'
_symmetry_space_group_name_H-M 'P 21 21 21'
_atom_sites_solution_hydrogens geom
_atom_sites_solution_primary direct
_atom_sites_solution_secondary difmap
_audit_creation_method SHELXL-97
_cell_angle_alpha 90.00
_cell_angle_beta 90.00
_cell_angle_gamma 90.00
_cell_formula_units_Z 4
_cell_length_a 6.1049(17)
_cell_length_b 7.909(2)
_cell_length_c 20.244(5)
_cell_measurement_reflns_used 1528
_cell_measurement_temperature 298(2)
_cell_measurement_theta_max 22.43
_cell_measurement_theta_min 2.42
_cell_volume 977.5(4)
_computing_cell_refinement 'SAINT (Bruker, 1999)'
_computing_data_collection 'SMART (Bruker, 1998)'
_computing_data_reduction SAINT
_computing_molecular_graphics SHELXTL
_computing_publication_material SHELXTL
_computing_structure_refinement SHELXTL
_computing_structure_solution 'SHELXTL (Bruker, 1999)'
_diffrn_ambient_temperature 293(2)
_diffrn_measured_fraction_theta_full 0.999
_diffrn_measured_fraction_theta_max 0.999
_diffrn_measurement_device_type 'Bruker SMART CCD area-detector'
_diffrn_measurement_method '\f and \w'
_diffrn_radiation_monochromator graphite
_diffrn_radiation_source 'fine-focus sealed tube'
_diffrn_radiation_type MoK\a
_diffrn_radiation_wavelength 0.71073
_diffrn_reflns_av_R_equivalents 0.0475
_diffrn_reflns_av_sigmaI/netI 0.0333
_diffrn_reflns_limit_h_max 7
_diffrn_reflns_limit_h_min -6
_diffrn_reflns_limit_k_max 7
_diffrn_reflns_limit_k_min -9
_diffrn_reflns_limit_l_max 24
_diffrn_reflns_limit_l_min -23
_diffrn_reflns_number 4954
_diffrn_reflns_theta_full 25.00
_diffrn_reflns_theta_max 25.00
_diffrn_reflns_theta_min 2.01
_diffrn_standards_decay_% 0
_diffrn_standards_number 0
_exptl_absorpt_coefficient_mu 0.089
_exptl_absorpt_correction_T_max 0.9947
_exptl_absorpt_correction_T_min 0.9652
_exptl_absorpt_correction_type multi-scan
_exptl_absorpt_process_details '(SADABS; Sheldrick, 1996)'
_exptl_crystal_colour colourless
_exptl_crystal_density_diffrn 1.286
_exptl_crystal_density_method 'not measured'
_exptl_crystal_description plate
_exptl_crystal_F_000 400
_exptl_crystal_size_max 0.40
_exptl_crystal_size_mid 0.38
_exptl_crystal_size_min 0.06
_refine_diff_density_max 0.131
_refine_diff_density_min -0.151
_refine_ls_extinction_method none
_refine_ls_goodness_of_fit_ref 1.059
_refine_ls_hydrogen_treatment mixed
_refine_ls_matrix_type full
_refine_ls_number_parameters 132
_refine_ls_number_reflns 1035
_refine_ls_number_restraints 0
_refine_ls_restrained_S_all 1.059
_refine_ls_R_factor_all 0.0500
_refine_ls_R_factor_gt 0.0417
_refine_ls_shift/su_max 0.010
_refine_ls_shift/su_mean 0.000
_refine_ls_structure_factor_coef Fsqd
_refine_ls_weighting_details 'calc w=1/[\s^2^(Fo^2^)+(0.0459P)^2^+0.1436P] where P=(Fo^2^+2Fc^2^)/3'
_refine_ls_weighting_scheme calc
_refine_ls_wR_factor_gt 0.0956
_refine_ls_wR_factor_ref 0.1001
_reflns_number_gt 889
_reflns_number_total 1035
_reflns_threshold_expression I>2\s(I)
_cod_data_source_file cv2142.cif
_cod_data_source_block I
_cod_depositor_comments
;
The following automatic conversions were performed:
'_symmetry_cell_setting' value 'Orthorhombic' changed to 'orthorhombic'
according to '/home/saulius/struct/CIF-dictionaries/cif_core.dic'
dictionary named 'cif_core.dic' version 2.4.1 from 2010-06-29.

Automatic conversion script
Id: cif_fix_enum 1527 2010-12-29 10:47:43Z saulius 

The following automatic conversions were performed:

'_symmetry_cell_setting' value 'Orthorhombic' changed to
'orthorhombic' according to
/home/saulius/struct/CIF-dictionaries/cif_core.dic dictionary named
'cif_core.dic' version 2.4.1 from 2010-06-29.

Automatic conversion script
Id: cif_fix_values 1715 2011-07-08 13:25:40Z adriana 
;
_cod_database_code 2210957
_cod_database_fobs_code 2210957

loop_
_symmetry_equiv_pos_as_xyz
'x, y, z'
'-x+1/2, -y, z+1/2'
'-x, y+1/2, -z+1/2'
'x+1/2, -y+1/2, -z'

loop_
_atom_site_type_symbol
_atom_site_label
_atom_site_fract_x
_atom_site_fract_y
_atom_site_fract_z
_atom_site_U_iso_or_equiv
_atom_site_adp_type
_atom_site_calc_flag
_atom_site_refinement_flags
_atom_site_occupancy
O O1 0.0497(3) 0.3982(3) 0.08698(9) 0.0648(7) Uani d . 1
O O2 -0.4187(4) 0.4125(3) 0.04700(11) 0.0661(6) Uani d . 1
N N1 0.2063(4) 0.4243(3) 0.13719(11) 0.0599(7) Uani d . 1
C C1 0.6188(7) 0.3402(5) 0.43408(15) 0.0819(11) Uani d . 1
H H1B 0.7170 0.4350 0.4355 0.123 Uiso calc R 1
H H1C 0.7015 0.2371 0.4360 0.123 Uiso calc R 1
H H1D 0.5204 0.3455 0.4710 0.123 Uiso calc R 1
C C2 0.4898(6) 0.3451(4) 0.37100(14) 0.0567(8) Uani d . 1
C C3 0.2844(6) 0.2700(4) 0.36638(14) 0.0598(8) Uani d . 1
H H3A 0.2243 0.2179 0.4034 0.072 Uiso calc R 1
C C4 0.1683(5) 0.2713(3) 0.30808(13) 0.0515(7) Uani d . 1
H H4A 0.0320 0.2190 0.3062 0.062 Uiso calc R 1
C C5 0.2519(5) 0.3498(3) 0.25183(12) 0.0424(6) Uani d . 1
C C6 0.4540(5) 0.4282(3) 0.25708(14) 0.0515(8) Uani d . 1
H H6A 0.5128 0.4830 0.2205 0.062 Uiso calc R 1
C C7 0.5692(5) 0.4264(4) 0.31537(14) 0.0576(8) Uani d . 1
H H7A 0.7039 0.4811 0.3175 0.069 Uiso calc R 1
C C8 0.1289(5) 0.3474(3) 0.18956(13) 0.0428(6) Uani d . 1
C C9 -0.0751(5) 0.2721(3) 0.17520(13) 0.0486(7) Uani d . 1
H H9A -0.1635 0.2109 0.2040 0.058 Uiso calc R 1
C C10 -0.1152(5) 0.3068(4) 0.11167(13) 0.0489(7) Uani d . 1
C C11 -0.2989(5) 0.2684(4) 0.06561(15) 0.0637(9) Uani d . 1
H H11A -0.2402 0.2151 0.0263 0.076 Uiso calc R 1
H H11B -0.3972 0.1884 0.0866 0.076 Uiso calc R 1
H H2A -0.512(8) 0.447(6) 0.080(2) 0.125(18) Uiso d . 1

loop_
_atom_site_aniso_label
_atom_site_aniso_U_11
_atom_site_aniso_U_22
_atom_site_aniso_U_33
_atom_site_aniso_U_12
_atom_site_aniso_U_13
_atom_site_aniso_U_23
O1 0.0473(12) 0.1000(17) 0.0470(11) -0.0103(13) 0.0014(10) 0.0103(11)
O2 0.0526(14) 0.0865(16) 0.0592(13) -0.0036(14) -0.0004(11) 0.0041(12)
N1 0.0438(15) 0.0870(17) 0.0489(12) -0.0089(14) 0.0004(12) 0.0083(13)
C1 0.097(3) 0.080(2) 0.068(2) 0.008(2) -0.021(2) -0.0076(18)
C2 0.067(2) 0.0518(17) 0.0516(16) 0.0092(16) -0.0042(16) -0.0073(14)
C3 0.069(2) 0.0615(18) 0.0487(15) 0.0033(18) 0.0040(16) 0.0084(14)
C4 0.0479(17) 0.0512(17) 0.0554(16) -0.0018(14) 0.0063(14) 0.0042(14)
C5 0.0400(15) 0.0398(13) 0.0475(14) 0.0046(12) 0.0052(12) -0.0025(11)
C6 0.0494(19) 0.0502(17) 0.0550(16) -0.0019(14) 0.0051(14) -0.0018(13)
C7 0.0501(18) 0.0575(18) 0.0652(18) -0.0060(16) -0.0051(16) -0.0093(15)
C8 0.0399(15) 0.0405(14) 0.0480(14) 0.0060(12) 0.0094(12) -0.0003(12)
C9 0.0433(16) 0.0467(15) 0.0557(16) -0.0040(14) 0.0075(14) 0.0041(13)
C10 0.0422(16) 0.0532(16) 0.0513(15) -0.0039(14) 0.0077(13) -0.0036(13)
C11 0.0553(19) 0.068(2) 0.0673(19) -0.0027(18) -0.0031(16) -0.0089(16)

loop_
_atom_type_symbol
_atom_type_description
_atom_type_scat_dispersion_real
_atom_type_scat_dispersion_imag
_atom_type_scat_source
C C 0.0033 0.0000 'International Tables Vol C Tables 4.2.6.8 and 6.1.1.4'
H H 0.0000 0.0000 'International Tables Vol C Tables 4.2.6.8 and 6.1.1.4'
N N 0.0061 0.0000 'International Tables Vol C Tables 4.2.6.8 and 6.1.1.4'
O O 0.0106 0.0000 'International Tables Vol C Tables 4.2.6.8 and 6.1.1.4'

loop_
_geom_angle_atom_site_label_1
_geom_angle_atom_site_label_2
_geom_angle_atom_site_label_3
_geom_angle
C10 O1 N1 108.66(19)
C11 O2 H2A 111(3)
C8 N1 O1 105.7(2)
C2 C1 H1B 109.5
C2 C1 H1C 109.5
H1B C1 H1C 109.5
C2 C1 H1D 109.5
H1B C1 H1D 109.5
H1C C1 H1D 109.5
C7 C2 C3 117.4(3)
C7 C2 C1 121.3(3)
C3 C2 C1 121.3(3)
C4 C3 C2 121.2(3)
C4 C3 H3A 119.4
C2 C3 H3A 119.4
C3 C4 C5 121.0(3)
C3 C4 H4A 119.5
C5 C4 H4A 119.5
C6 C5 C4 117.6(3)
C6 C5 C8 121.9(2)
C4 C5 C8 120.6(2)
C7 C6 C5 121.2(3)
C7 C6 H6A 119.4
C5 C6 H6A 119.4
C6 C7 C2 121.6(3)
C6 C7 H7A 119.2
C2 C7 H7A 119.2
N1 C8 C9 110.3(2)
N1 C8 C5 120.3(2)
C9 C8 C5 129.4(2)
C10 C9 C8 105.8(3)
C10 C9 H9A 127.1
C8 C9 H9A 127.1
O1 C10 C9 109.4(3)
O1 C10 C11 116.3(2)
C9 C10 C11 134.2(3)
O2 C11 C10 113.2(3)
O2 C11 H11A 108.9
C10 C11 H11A 108.9
O2 C11 H11B 108.9
C10 C11 H11B 108.9
H11A C11 H11B 107.8

loop_
_geom_bond_atom_site_label_1
_geom_bond_atom_site_label_2
_geom_bond_distance
O1 C10 1.336(3)
O1 N1 1.410(3)
O2 C11 1.406(4)
O2 H2A 0.92(4)
N1 C8 1.310(3)
C1 C2 1.501(4)
C1 H1B 0.9600
C1 H1C 0.9600
C1 H1D 0.9600
C2 C7 1.385(4)
C2 C3 1.391(5)
C3 C4 1.377(4)
C3 H3A 0.9300
C4 C5 1.394(4)
C4 H4A 0.9300
C5 C6 1.385(4)
C5 C8 1.468(4)
C6 C7 1.374(4)
C6 H6A 0.9300
C7 H7A 0.9300
C8 C9 1.410(4)
C9 C10 1.338(4)
C9 H9A 0.9300
C10 C11 1.490(4)
C11 H11A 0.9700
C11 H11B 0.9700

loop_
_geom_hbond_atom_site_label_D
_geom_hbond_atom_site_label_H
_geom_hbond_atom_site_label_A
_geom_hbond_site_symmetry_A
_geom_hbond_distance_DH
_geom_hbond_distance_HA
_geom_hbond_distance_DA
_geom_hbond_angle_DHA
O2 H2A N1 1_455 0.92(4) 2.08(5) 2.930(3) 153(4)

loop_
_geom_torsion_atom_site_label_1
_geom_torsion_atom_site_label_2
_geom_torsion_atom_site_label_3
_geom_torsion_atom_site_label_4
_geom_torsion
C10 O1 N1 C8 0.1(3)
C7 C2 C3 C4 2.3(4)
C1 C2 C3 C4 -178.5(3)
C2 C3 C4 C5 -0.7(4)
C3 C4 C5 C6 -0.9(4)
C3 C4 C5 C8 178.7(2)
C4 C5 C6 C7 1.0(4)
C8 C5 C6 C7 -178.7(3)
C5 C6 C7 C2 0.6(4)
C3 C2 C7 C6 -2.2(4)
C1 C2 C7 C6 178.6(3)
O1 N1 C8 C9 -0.3(3)
O1 N1 C8 C5 -179.8(2)
C6 C5 C8 N1 -1.8(4)
C4 C5 C8 N1 178.6(3)
C6 C5 C8 C9 178.9(3)
C4 C5 C8 C9 -0.7(4)
N1 C8 C9 C10 0.4(3)
C5 C8 C9 C10 179.8(3)
N1 O1 C10 C9 0.1(3)
N1 O1 C10 C11 179.2(2)
C8 C9 C10 O1 -0.3(3)
C8 C9 C10 C11 -179.2(3)
O1 C10 C11 O2 -67.0(3)
C9 C10 C11 O2 111.8(4)

loop_
_cod_related_entry_id
_cod_related_entry_database
_cod_related_entry_code
1 ChemSpider 21126234
